data_7003417
loop_
_publ_author_name
'Chan, Zhi-Kai'
'Lin, Chia-Her'
'Wang, Chih-Chieh'
'Chen, Jhy-Der'
'Wang, Ju-Chun'
'Liu, C. W.'

_publ_section_title
;
 Syntheses, structures and magnetism of linear tri- and tetra-copper
 chains containing anions of
 N,N&#x2032;-bis(pyrimidine-2-yl)formamidine
;
_journal_issue 16
_journal_name_full 'Dalton Transactions'
_journal_page_first 2183
_journal_page_last 2189
_journal_paper_doi 10.1039/b715995a
_journal_year 2008
_chemical_formula_sum 'C38 H31 Cl2 Cu3 N25 O8'
_chemical_formula_weight 1227.40
_chemical_name_systematic
;
?
;
_space_group_IT_number 14
_symmetry_cell_setting monoclinic
_symmetry_space_group_name_Hall '-P 2yn'
_symmetry_space_group_name_H-M 'P 1 21/n 1'
_atom_sites_solution_hydrogens geom
_atom_sites_solution_primary direct
_atom_sites_solution_secondary difmap
_audit_creation_method SHELXL-97
_cell_angle_alpha 90.00
_cell_angle_beta 99.027(3)
_cell_angle_gamma 90.00
_cell_formula_units_Z 4
_cell_length_a 11.7753(15)
_cell_length_b 11.9599(14)
_cell_length_c 33.318(4)
_cell_measurement_reflns_used 3229
_cell_measurement_temperature 295(2)
_cell_measurement_theta_max 24.10
_cell_measurement_theta_min 2.34
_cell_volume 4634.1(10)
_computing_cell_refinement 'Bruker SMART'
_computing_data_collection 'Bruker SMART'
_computing_data_reduction 'Bruker SAINT'
_computing_molecular_graphics 'Bruker SHELXTL'
_computing_publication_material 'Bruker SHELXTL'
_computing_structure_refinement 'SHELXL-97 (Sheldrick, 1997)'
_computing_structure_solution 'SHELXS-97 (Sheldrick, 1990)'
_diffrn_ambient_temperature 273(2)
_diffrn_measured_fraction_theta_full 0.963
_diffrn_measured_fraction_theta_max 0.963
_diffrn_measurement_device_type 'CCD area detector'
_diffrn_measurement_method 'phi and omega scans'
_diffrn_radiation_monochromator graphite
_diffrn_radiation_source 'fine-focus sealed tube'
_diffrn_radiation_type MoK\a
_diffrn_radiation_wavelength 0.71073
_diffrn_reflns_av_R_equivalents 0.0325
_diffrn_reflns_av_sigmaI/netI 0.0671
_diffrn_reflns_limit_h_max 14
_diffrn_reflns_limit_h_min -5
_diffrn_reflns_limit_k_max 14
_diffrn_reflns_limit_k_min -13
_diffrn_reflns_limit_l_max 29
_diffrn_reflns_limit_l_min -39
_diffrn_reflns_number 11913
_diffrn_reflns_theta_full 25.02
_diffrn_reflns_theta_max 25.02
_diffrn_reflns_theta_min 1.24
_exptl_absorpt_coefficient_mu 1.563
_exptl_absorpt_correction_T_max 0.9845
_exptl_absorpt_correction_T_min 0.8594
_exptl_absorpt_correction_type none
_exptl_crystal_colour 'dark red'
_exptl_crystal_density_diffrn 1.759
_exptl_crystal_density_meas 0
_exptl_crystal_density_method 'not measured'
_exptl_crystal_description block
_exptl_crystal_F_000 2476
_exptl_crystal_size_max 0.10
_exptl_crystal_size_mid 0.05
_exptl_crystal_size_min 0.01
_refine_diff_density_max 0.796
_refine_diff_density_min -0.706
_refine_diff_density_rms 0.187
_refine_ls_extinction_method none
_refine_ls_goodness_of_fit_ref 1.035
_refine_ls_hydrogen_treatment constr
_refine_ls_matrix_type full
_refine_ls_number_parameters 685
_refine_ls_number_reflns 7852
_refine_ls_number_restraints 0
_refine_ls_restrained_S_all 1.035
_refine_ls_R_factor_all 0.0871
_refine_ls_R_factor_gt 0.0523
_refine_ls_shift/su_max 0.001
_refine_ls_shift/su_mean 0.000
_refine_ls_structure_factor_coef Fsqd
_refine_ls_weighting_details 'calc w=1/[\s^2^(Fo^2^)+(0.0878P)^2^+0.9298P] where P=(Fo^2^+2Fc^2^)/3'
_refine_ls_weighting_scheme calc
_refine_ls_wR_factor_gt 0.1343
_refine_ls_wR_factor_ref 0.1546
_reflns_number_gt 5427
_reflns_number_total 7852
_reflns_threshold_expression >2sigma(I)
_cod_data_source_file b715995a.txt
_cod_data_source_block 3
_cod_depositor_comments
;
The following automatic conversions were performed:
'_symmetry_cell_setting' value 'Monoclinic' changed to 'monoclinic'
according to '/home/saulius/struct/CIF-dictionaries/cif_core.dic'
dictionary named 'cif_core.dic' version 2.4.1 from 2010-06-29.

Automatic conversion script
Id: cif_fix_enum 1527 2010-12-29 10:47:43Z saulius 
;
_cod_original_sg_symbol_H-M P2(1)/n
_cod_database_code 7003417

loop_
_symmetry_equiv_pos_as_xyz
'x, y, z'
'-x+1/2, y+1/2, -z+1/2'
'-x, -y, -z'
'x-1/2, -y-1/2, z-1/2'

loop_
_atom_site_label
_atom_site_type_symbol
_atom_site_fract_x
_atom_site_fract_y
_atom_site_fract_z
_atom_site_U_iso_or_equiv
_atom_site_adp_type
_atom_site_occupancy
_atom_site_symmetry_multiplicity
_atom_site_calc_flag
_atom_site_refinement_flags
_atom_site_disorder_assembly
_atom_site_disorder_group
Cu1 Cu 0.26088(5) 0.72608(5) 1.023220(18) 0.03598(15) Uani 1 1 d . . .
Cu2 Cu 0.18435(5) 0.76394(5) 0.93959(2) 0.04032(17) Uani 1 1 d . . .
Cu3 Cu 0.15134(5) 0.80302(5) 0.857790(19) 0.03744(16) Uani 1 1 d . . .
N1 N 0.2599(4) 0.9097(3) 0.81277(12) 0.0426(11) Uani 1 1 d . . .
N2 N 0.4012(4) 1.0288(4) 0.85119(14) 0.0520(12) Uani 1 1 d . . .
N3 N 0.2715(3) 0.9147(3) 0.88123(11) 0.0328(9) Uani 1 1 d . . .
N4 N 0.2789(3) 0.9033(3) 0.95060(11) 0.0290(9) Uani 1 1 d . . .
N5 N 0.3516(3) 1.0585(3) 0.98928(12) 0.0386(10) Uani 1 1 d . . .
N6 N 0.3009(3) 0.8923(3) 1.02135(11) 0.0321(9) Uani 1 1 d . . .
N7 N 0.0351(3) 0.6802(3) 0.84969(12) 0.0345(9) Uani 1 1 d . . .
N8 N -0.0407(3) 0.5140(4) 0.87485(13) 0.0463(11) Uani 1 1 d . . .
N9 N 0.0855(3) 0.6320(3) 0.91728(11) 0.0315(9) Uani 1 1 d . . .
N10 N 0.1542(3) 0.5843(3) 0.98168(11) 0.0296(9) Uani 1 1 d . . .
N11 N 0.1493(3) 0.4029(3) 1.01194(12) 0.0370(10) Uani 1 1 d . . .
N12 N 0.2468(3) 0.5606(3) 1.04534(11) 0.0335(9) Uani 1 1 d . . .
N13 N 0.0211(3) 0.9178(3) 0.84462(12) 0.0368(10) Uani 1 1 d . . .
N14 N -0.1222(4) 0.9960(4) 0.87905(14) 0.0524(12) Uani 1 1 d . . .
N15 N 0.0288(3) 0.8795(3) 0.91155(12) 0.0337(9) Uani 1 1 d . . .
N16 N 0.0617(3) 0.8280(3) 0.97590(12) 0.0353(9) Uani 1 1 d . . .
N17 N -0.0683(3) 0.8555(3) 1.02253(13) 0.0408(10) Uani 1 1 d . . .
N18 N 0.1129(3) 0.7655(3) 1.04162(11) 0.0325(9) Uani 1 1 d . . .
N19 N 0.2746(3) 0.6833(3) 0.85864(11) 0.0336(9) Uani 1 1 d . . .
N20 N 0.4292(3) 0.5697(4) 0.88903(12) 0.0416(10) Uani 1 1 d . . .
N21 N 0.3266(3) 0.6800(3) 0.92954(11) 0.0282(8) Uani 1 1 d . . .
N22 N 0.3972(3) 0.6846(3) 0.99826(11) 0.0316(9) Uani 1 1 d . . .
N23 N 0.5942(3) 0.6457(4) 1.02187(12) 0.0394(10) Uani 1 1 d . . .
N24 N 0.4643(3) 0.7112(3) 1.06542(12) 0.0384(10) Uani 1 1 d . . .
C1 C 0.2977(5) 0.9420(5) 0.77861(16) 0.0566(16) Uani 1 1 d . . .
H1B H 0.2632 0.9125 0.7539 0.068 Uiso 1 1 calc R . .
C2 C 0.3846(6) 1.0166(6) 0.7792(2) 0.0712(19) Uani 1 1 d . . .
H2B H 0.4098 1.0389 0.7553 0.085 Uiso 1 1 calc R . .
C3 C 0.4344(5) 1.0581(5) 0.8163(2) 0.0660(18) Uani 1 1 d . . .
H3B H 0.4943 1.1092 0.8171 0.079 Uiso 1 1 calc R . .
C4 C 0.3147(4) 0.9562(4) 0.84736(14) 0.0365(12) Uani 1 1 d . . .
C5 C 0.3101(4) 0.9518(4) 0.91742(14) 0.0347(11) Uani 1 1 d . . .
H5B H 0.3600 1.0125 0.9205 0.042 Uiso 1 1 calc R . .
C6 C 0.3119(4) 0.9530(4) 0.98791(14) 0.0311(11) Uani 1 1 d . . .
C7 C 0.3794(4) 1.1038(4) 1.02551(16) 0.0452(13) Uani 1 1 d . . .
H7B H 0.4081 1.1764 1.0271 0.054 Uiso 1 1 calc R . .
C8 C 0.3683(5) 1.0495(5) 1.06108(16) 0.0492(14) Uani 1 1 d . . .
H8B H 0.3871 1.0838 1.0863 0.059 Uiso 1 1 calc R . .
C9 C 0.3283(4) 0.9430(4) 1.05731(14) 0.0412(12) Uani 1 1 d . . .
H9A H 0.3195 0.9037 1.0807 0.049 Uiso 1 1 calc R . .
C10 C -0.0270(4) 0.6594(4) 0.81288(16) 0.0437(13) Uani 1 1 d . . .
H10A H -0.0225 0.7092 0.7918 0.052 Uiso 1 1 calc R . .
C11 C -0.0965(5) 0.5672(5) 0.80552(17) 0.0541(15) Uani 1 1 d . . .
H11A H -0.1404 0.5543 0.7802 0.065 Uiso 1 1 calc R . .
C12 C -0.0977(5) 0.4951(5) 0.83752(18) 0.0552(15) Uani 1 1 d . . .
H12A H -0.1405 0.4297 0.8330 0.066 Uiso 1 1 calc R . .
C13 C 0.0235(4) 0.6065(4) 0.87986(14) 0.0333(11) Uani 1 1 d . . .
C14 C 0.0935(4) 0.5563(4) 0.94706(14) 0.0332(11) Uani 1 1 d . . .
H14A H 0.0576 0.4870 0.9433 0.040 Uiso 1 1 calc R . .
C15 C 0.1809(4) 0.5109(4) 1.01352(14) 0.0321(11) Uani 1 1 d . . .
C16 C 0.1913(4) 0.3429(4) 1.04422(17) 0.0470(14) Uani 1 1 d . . .
H16A H 0.1727 0.2674 1.0442 0.056 Uiso 1 1 calc R . .
C17 C 0.2612(5) 0.3857(5) 1.07791(17) 0.0509(14) Uani 1 1 d . . .
H17A H 0.2903 0.3408 1.0999 0.061 Uiso 1 1 calc R . .
C18 C 0.2857(4) 0.4989(5) 1.07725(16) 0.0466(14) Uani 1 1 d . . .
H18A H 0.3302 0.5317 1.0997 0.056 Uiso 1 1 calc R . .
C19 C -0.0242(5) 0.9680(4) 0.81028(16) 0.0474(14) Uani 1 1 d . . .
H19A H 0.0091 0.9581 0.7870 0.057 Uiso 1 1 calc R . .
C20 C -0.1198(5) 1.0341(5) 0.80885(18) 0.0556(15) Uani 1 1 d . . .
H20A H -0.1519 1.0705 0.7851 0.067 Uiso 1 1 calc R . .
C21 C -0.1666(5) 1.0445(5) 0.84425(18) 0.0604(17) Uani 1 1 d . . .
H21A H -0.2325 1.0877 0.8437 0.073 Uiso 1 1 calc R . .
C22 C -0.0281(4) 0.9338(4) 0.87759(15) 0.0363(12) Uani 1 1 d . . .
C23 C -0.0043(4) 0.8836(4) 0.94691(15) 0.0346(11) Uani 1 1 d . . .
H23A H -0.0693 0.9227 0.9515 0.042 Uiso 1 1 calc R . .
C24 C 0.0334(4) 0.8169(4) 1.01417(14) 0.0312(11) Uani 1 1 d . . .
C25 C -0.0901(4) 0.8351(4) 1.05995(16) 0.0434(13) Uani 1 1 d . . .
H25A H -0.1586 0.8617 1.0669 0.052 Uiso 1 1 calc R . .
C26 C -0.0168(5) 0.7767(5) 1.08886(17) 0.0489(14) Uani 1 1 d . . .
H26A H -0.0366 0.7599 1.1141 0.059 Uiso 1 1 calc R . .
C27 C 0.0869(4) 0.7443(4) 1.07859(16) 0.0425(13) Uani 1 1 d . . .
H27A H 0.1398 0.7071 1.0976 0.051 Uiso 1 1 calc R . .
C28 C 0.2914(4) 0.6473(4) 0.82200(15) 0.0423(13) Uani 1 1 d . . .
H28A H 0.2443 0.6740 0.7990 0.051 Uiso 1 1 calc R . .
C29 C 0.3756(5) 0.5726(4) 0.81749(15) 0.0455(13) Uani 1 1 d . . .
H29A H 0.3867 0.5478 0.7919 0.055 Uiso 1 1 calc R . .
C30 C 0.4427(5) 0.5357(5) 0.85184(16) 0.0502(14) Uani 1 1 d . . .
H30A H 0.5006 0.4844 0.8494 0.060 Uiso 1 1 calc R . .
C31 C 0.3449(4) 0.6432(4) 0.89125(14) 0.0313(11) Uani 1 1 d . . .
C32 C 0.4097(4) 0.6606(4) 0.96043(14) 0.0297(10) Uani 1 1 d . . .
H32A H 0.4784 0.6292 0.9554 0.036 Uiso 1 1 calc R . .
C33 C 0.4909(4) 0.6779(4) 1.02928(14) 0.0306(11) Uani 1 1 d . . .
C34 C 0.6788(4) 0.6511(5) 1.05421(16) 0.0480(14) Uani 1 1 d . . .
H34A H 0.7528 0.6306 1.0508 0.058 Uiso 1 1 calc R . .
C35 C 0.6602(5) 0.6854(5) 1.09202(17) 0.0540(15) Uani 1 1 d . . .
H35A H 0.7200 0.6882 1.1139 0.065 Uiso 1 1 calc R . .
C36 C 0.5512(4) 0.7151(4) 1.09637(16) 0.0442(13) Uani 1 1 d . . .
H36A H 0.5369 0.7388 1.1217 0.053 Uiso 1 1 calc R . .
C37 C 0.6306(8) 0.7803(12) 0.7816(3) 0.174(6) Uani 1 1 d . . .
H37A H 0.5725 0.7363 0.7653 0.261 Uiso 1 1 calc R . .
H37B H 0.7040 0.7447 0.7825 0.261 Uiso 1 1 calc R . .
H37C H 0.6329 0.8534 0.7698 0.261 Uiso 1 1 calc R . .
C38 C 0.6048(10) 0.7898(8) 0.8206(3) 0.119(4) Uani 1 1 d . . .
N25 N 0.5747(11) 0.7952(7) 0.8515(3) 0.163(4) Uani 1 1 d . . .
Cl1 Cl 0.62597(12) 0.31946(12) 0.79617(4) 0.0545(4) Uani 1 1 d . . .
Cl2 Cl 0.14278(15) 0.24229(15) 0.80548(5) 0.0676(4) Uani 1 1 d . . .
O1 O 0.5061(4) 0.3226(5) 0.78259(19) 0.109(2) Uani 1 1 d . . .
O2 O 0.6722(6) 0.4150(6) 0.7831(2) 0.168(3) Uani 1 1 d . . .
O3 O 0.6502(5) 0.3084(5) 0.83842(14) 0.0905(16) Uani 1 1 d . . .
O4 O 0.6655(6) 0.2239(6) 0.77866(19) 0.146(3) Uani 1 1 d . . .
O5 O 0.0498(8) 0.3063(7) 0.80873(19) 0.209(4) Uani 1 1 d . . .
O6 O 0.1279(6) 0.1943(6) 0.76747(15) 0.121(2) Uani 1 1 d . . .
O7 O 0.1593(4) 0.1642(4) 0.83751(13) 0.0761(13) Uani 1 1 d . . .
O8 O 0.2377(9) 0.3122(9) 0.8093(2) 0.268(5) Uani 1 1 d . . .

loop_
_atom_site_aniso_label
_atom_site_aniso_U_11
_atom_site_aniso_U_22
_atom_site_aniso_U_33
_atom_site_aniso_U_23
_atom_site_aniso_U_13
_atom_site_aniso_U_12
Cu1 0.0407(3) 0.0263(3) 0.0451(4) -0.0009(3) 0.0197(3) -0.0020(2)
Cu2 0.0326(3) 0.0330(3) 0.0571(4) -0.0165(3) 0.0125(3) -0.0056(3)
Cu3 0.0367(3) 0.0293(3) 0.0437(4) 0.0005(3) -0.0017(3) 0.0010(2)
N1 0.057(3) 0.039(2) 0.032(2) -0.0002(19) 0.006(2) 0.009(2)
N2 0.057(3) 0.045(3) 0.059(3) 0.007(2) 0.025(2) -0.009(2)
N3 0.039(2) 0.032(2) 0.026(2) 0.0001(17) 0.0017(17) -0.0029(17)
N4 0.0314(18) 0.027(2) 0.027(2) -0.0030(16) 0.0014(16) -0.0017(16)
N5 0.045(2) 0.031(2) 0.040(2) -0.0031(19) 0.0090(19) -0.0104(18)
N6 0.039(2) 0.026(2) 0.032(2) -0.0036(17) 0.0086(17) 0.0001(16)
N7 0.038(2) 0.027(2) 0.036(2) 0.0000(18) -0.0004(18) -0.0009(17)
N8 0.045(2) 0.042(3) 0.048(3) 0.003(2) -0.002(2) -0.012(2)
N9 0.0305(19) 0.030(2) 0.033(2) 0.0018(18) 0.0020(17) 0.0010(16)
N10 0.0314(19) 0.0262(19) 0.031(2) 0.0041(17) 0.0048(17) -0.0022(16)
N11 0.038(2) 0.030(2) 0.043(2) 0.0058(19) 0.0050(18) -0.0040(17)
N12 0.035(2) 0.034(2) 0.031(2) -0.0017(18) 0.0044(17) 0.0002(17)
N13 0.040(2) 0.033(2) 0.036(2) 0.0010(19) 0.0029(18) -0.0004(18)
N14 0.050(3) 0.051(3) 0.056(3) -0.003(2) 0.006(2) 0.018(2)
N15 0.0317(19) 0.028(2) 0.040(2) -0.0011(18) 0.0023(18) -0.0009(16)
N16 0.035(2) 0.033(2) 0.040(2) -0.0003(19) 0.0115(18) -0.0001(17)
N17 0.040(2) 0.036(2) 0.048(3) -0.003(2) 0.0130(19) -0.0010(18)
N18 0.039(2) 0.028(2) 0.032(2) -0.0094(17) 0.0112(17) -0.0079(17)
N19 0.0352(19) 0.034(2) 0.030(2) -0.0024(18) -0.0005(17) 0.0028(17)
N20 0.045(2) 0.046(3) 0.034(2) -0.005(2) 0.0053(19) 0.017(2)
N21 0.0327(19) 0.0264(19) 0.025(2) -0.0003(16) 0.0042(16) -0.0033(16)
N22 0.0316(19) 0.034(2) 0.030(2) -0.0045(17) 0.0050(16) -0.0049(16)
N23 0.035(2) 0.046(2) 0.037(2) -0.001(2) 0.0043(18) 0.0039(19)
N24 0.044(2) 0.042(2) 0.030(2) 0.0013(19) 0.0075(18) -0.0026(19)
C1 0.077(4) 0.065(4) 0.029(3) 0.003(3) 0.013(3) 0.017(3)
C2 0.083(4) 0.082(5) 0.057(4) 0.022(4) 0.039(3) 0.003(4)
C3 0.066(4) 0.060(4) 0.079(5) 0.015(3) 0.032(3) -0.012(3)
C4 0.045(3) 0.029(3) 0.037(3) 0.007(2) 0.012(2) 0.006(2)
C5 0.031(2) 0.034(3) 0.040(3) -0.001(2) 0.009(2) -0.002(2)
C6 0.029(2) 0.031(2) 0.033(3) -0.002(2) 0.0054(19) -0.0017(19)
C7 0.056(3) 0.037(3) 0.043(3) -0.007(2) 0.007(3) -0.008(2)
C8 0.061(3) 0.045(3) 0.039(3) -0.014(3) 0.002(3) -0.004(3)
C9 0.056(3) 0.041(3) 0.028(3) -0.003(2) 0.010(2) -0.004(2)
C10 0.047(3) 0.046(3) 0.035(3) 0.000(2) -0.005(2) -0.005(2)
C11 0.060(3) 0.055(4) 0.043(3) -0.002(3) -0.007(3) -0.013(3)
C12 0.059(3) 0.048(3) 0.056(4) -0.006(3) 0.000(3) -0.017(3)
C13 0.036(2) 0.031(3) 0.032(3) 0.003(2) 0.004(2) 0.004(2)
C14 0.033(2) 0.028(2) 0.040(3) 0.005(2) 0.011(2) -0.0012(19)
C15 0.029(2) 0.028(2) 0.040(3) 0.001(2) 0.012(2) -0.0019(19)
C16 0.049(3) 0.037(3) 0.055(4) 0.015(3) 0.009(3) -0.006(2)
C17 0.053(3) 0.050(3) 0.049(3) 0.016(3) 0.004(3) 0.003(3)
C18 0.042(3) 0.052(3) 0.044(3) 0.000(3) 0.003(2) 0.004(3)
C19 0.056(3) 0.045(3) 0.040(3) 0.006(3) 0.004(3) -0.001(3)
C20 0.061(3) 0.054(3) 0.047(3) 0.013(3) -0.006(3) 0.010(3)
C21 0.048(3) 0.075(4) 0.055(4) 0.003(3) -0.004(3) 0.022(3)
C22 0.037(2) 0.032(3) 0.039(3) -0.004(2) 0.003(2) -0.005(2)
C23 0.030(2) 0.030(3) 0.043(3) 0.004(2) 0.004(2) 0.003(2)
C24 0.035(2) 0.020(2) 0.038(3) -0.002(2) 0.006(2) -0.0034(19)
C25 0.040(3) 0.039(3) 0.055(3) -0.006(3) 0.020(2) -0.002(2)
C26 0.057(3) 0.050(3) 0.047(3) -0.004(3) 0.031(3) -0.003(3)
C27 0.049(3) 0.039(3) 0.041(3) 0.002(2) 0.011(2) 0.000(2)
C28 0.053(3) 0.038(3) 0.034(3) 0.003(2) 0.003(2) 0.002(2)
C29 0.061(3) 0.050(3) 0.027(3) -0.007(2) 0.012(2) 0.007(3)
C30 0.058(3) 0.051(3) 0.042(3) -0.003(3) 0.010(3) 0.024(3)
C31 0.034(2) 0.028(2) 0.033(3) 0.000(2) 0.007(2) -0.002(2)
C32 0.031(2) 0.024(2) 0.034(3) -0.001(2) 0.006(2) -0.0009(19)
C33 0.035(2) 0.028(2) 0.029(3) 0.004(2) 0.005(2) -0.0042(19)
C34 0.040(3) 0.056(3) 0.047(3) -0.002(3) 0.003(2) 0.004(3)
C35 0.047(3) 0.069(4) 0.040(3) 0.004(3) -0.010(3) -0.010(3)
C36 0.054(3) 0.043(3) 0.034(3) -0.001(2) 0.004(2) -0.002(2)
C37 0.093(7) 0.337(19) 0.092(7) -0.039(9) 0.018(6) 0.022(9)
C38 0.175(9) 0.098(7) 0.068(6) -0.020(5) -0.030(7) 0.007(6)
N25 0.302(13) 0.096(6) 0.077(6) -0.009(5) -0.013(7) 0.038(7)
Cl1 0.0551(8) 0.0579(9) 0.0525(9) -0.0029(7) 0.0143(7) -0.0067(7)
Cl2 0.0876(11) 0.0723(11) 0.0428(9) -0.0042(8) 0.0098(8) -0.0124(9)
O1 0.060(3) 0.117(5) 0.145(5) 0.010(4) 0.005(3) -0.001(3)
O2 0.164(5) 0.172(6) 0.141(6) 0.086(5) -0.058(4) -0.113(5)
O3 0.109(4) 0.111(4) 0.052(3) -0.005(3) 0.015(3) 0.001(3)
O4 0.154(5) 0.189(7) 0.096(4) -0.041(4) 0.021(4) 0.093(5)
O5 0.343(10) 0.205(7) 0.084(5) 0.025(5) 0.049(6) 0.204(7)
O6 0.151(5) 0.157(6) 0.052(3) -0.038(3) 0.012(3) 0.013(4)
O7 0.097(3) 0.073(3) 0.059(3) 0.005(2) 0.018(2) 0.005(3)
O8 0.331(10) 0.346(11) 0.101(5) 0.082(6) -0.050(6) -0.275(9)

loop_
_atom_type_symbol
_atom_type_description
_atom_type_scat_dispersion_real
_atom_type_scat_dispersion_imag
_atom_type_scat_source
C C 0.0033 0.0016 'International Tables Vol C Tables 4.2.6.8 and 6.1.1.4'
H H 0.0000 0.0000 'International Tables Vol C Tables 4.2.6.8 and 6.1.1.4'
N N 0.0061 0.0033 'International Tables Vol C Tables 4.2.6.8 and 6.1.1.4'
O O 0.0106 0.0060 'International Tables Vol C Tables 4.2.6.8 and 6.1.1.4'
Cl Cl 0.1484 0.1585 'International Tables Vol C Tables 4.2.6.8 and 6.1.1.4'
Cu Cu 0.3201 1.2651 'International Tables Vol C Tables 4.2.6.8 and 6.1.1.4'

loop_
_geom_angle_atom_site_label_1
_geom_angle_atom_site_label_2
_geom_angle_atom_site_label_3
_geom_angle
_geom_angle_site_symmetry_1
_geom_angle_site_symmetry_3
_geom_angle_publ_flag
N22 Cu1 N18 173.07(15) . . ?
N22 Cu1 N6 91.41(15) . . ?
N18 Cu1 N6 89.78(15) . . ?
N22 Cu1 N12 91.42(15) . . ?
N18 Cu1 N12 89.68(15) . . ?
N6 Cu1 N12 160.93(15) . . ?
N22 Cu1 N10 88.10(14) . . ?
N18 Cu1 N10 86.61(14) . . ?
N6 Cu1 N10 140.06(14) . . ?
N12 Cu1 N10 58.90(13) . . ?
N22 Cu1 Cu2 77.33(11) . . ?
N18 Cu1 Cu2 96.11(11) . . ?
N6 Cu1 Cu2 81.59(11) . . ?
N12 Cu1 Cu2 117.41(10) . . ?
N10 Cu1 Cu2 59.36(9) . . ?
N4 Cu2 N21 89.57(14) . . ?
N4 Cu2 N9 169.15(15) . . ?
N21 Cu2 N9 89.74(14) . . ?
N4 Cu2 N16 90.21(14) . . ?
N21 Cu2 N16 155.44(15) . . ?
N9 Cu2 N16 94.89(14) . . ?
N4 Cu2 N15 87.69(14) . . ?
N21 Cu2 N15 146.43(14) . . ?
N9 Cu2 N15 86.90(13) . . ?
N16 Cu2 N15 58.06(14) . . ?
N4 Cu2 Cu3 91.62(11) . . ?
N21 Cu2 Cu3 84.94(10) . . ?
N9 Cu2 Cu3 77.54(11) . . ?
N16 Cu2 Cu3 119.61(11) . . ?
N15 Cu2 Cu3 61.72(10) . . ?
N4 Cu2 Cu1 82.59(11) . . ?
N21 Cu2 Cu1 86.53(10) . . ?
N9 Cu2 Cu1 108.18(11) . . ?
N16 Cu2 Cu1 69.10(11) . . ?
N15 Cu2 Cu1 126.14(10) . . ?
Cu3 Cu2 Cu1 169.73(3) . . ?
N7 Cu3 N3 165.02(16) . . ?
N7 Cu3 N19 87.51(15) . . ?
N3 Cu3 N19 90.29(15) . . ?
N7 Cu3 N13 89.43(15) . . ?
N3 Cu3 N13 95.46(15) . . ?
N19 Cu3 N13 168.50(16) . . ?
N7 Cu3 N1 134.92(15) . . ?
N3 Cu3 N1 59.59(14) . . ?
N19 Cu3 N1 86.32(14) . . ?
N13 Cu3 N1 88.01(15) . . ?
N7 Cu3 Cu2 89.78(11) . . ?
N3 Cu3 Cu2 75.24(11) . . ?
N19 Cu3 Cu2 82.89(11) . . ?
N13 Cu3 Cu2 108.18(11) . . ?
N1 Cu3 Cu2 133.41(10) . . ?
C1 N1 C4 115.3(5) . . ?
C1 N1 Cu3 159.2(4) . . ?
C4 N1 Cu3 85.3(3) . . ?
C4 N2 C3 114.5(5) . . ?
C5 N3 C4 120.7(4) . . ?
C5 N3 Cu3 135.2(3) . . ?
C4 N3 Cu3 104.2(3) . . ?
C5 N4 C6 118.6(4) . . ?
C5 N4 Cu2 114.9(3) . . ?
C6 N4 Cu2 126.4(3) . . ?
C7 N5 C6 116.9(4) . . ?
C9 N6 C6 117.0(4) . . ?
C9 N6 Cu1 116.0(3) . . ?
C6 N6 Cu1 126.8(3) . . ?
C10 N7 C13 116.7(4) . . ?
C10 N7 Cu3 121.4(3) . . ?
C13 N7 Cu3 121.5(3) . . ?
C13 N8 C12 116.7(5) . . ?
C14 N9 C13 119.2(4) . . ?
C14 N9 Cu2 106.6(3) . . ?
C13 N9 Cu2 134.1(3) . . ?
C14 N10 C15 123.1(4) . . ?
C14 N10 Cu1 148.6(3) . . ?
C15 N10 Cu1 88.3(3) . . ?
C16 N11 C15 115.1(4) . . ?
C18 N12 C15 118.1(4) . . ?
C18 N12 Cu1 140.0(3) . . ?
C15 N12 Cu1 101.8(3) . . ?
C19 N13 C22 118.5(4) . . ?
C19 N13 Cu3 132.2(4) . . ?
C22 N13 Cu3 109.0(3) . . ?
C21 N14 C22 115.1(5) . . ?
C23 N15 C22 123.3(4) . . ?
C23 N15 Cu2 89.3(3) . . ?
C22 N15 Cu2 147.4(3) . . ?
C23 N16 C24 121.8(4) . . ?
C23 N16 Cu2 97.9(3) . . ?
C24 N16 Cu2 139.9(3) . . ?
C25 N17 C24 115.9(4) . . ?
C27 N18 C24 118.4(4) . . ?
C27 N18 Cu1 125.1(3) . . ?
C24 N18 Cu1 116.5(3) . . ?
C28 N19 C31 117.4(4) . . ?
C28 N19 Cu3 114.9(3) . . ?
C31 N19 Cu3 127.5(3) . . ?
C31 N20 C30 116.7(4) . . ?
C32 N21 C31 116.9(4) . . ?
C32 N21 Cu2 119.2(3) . . ?
C31 N21 Cu2 123.8(3) . . ?
C32 N22 C33 120.1(4) . . ?
C32 N22 Cu1 132.2(3) . . ?
C33 N22 Cu1 107.6(3) . . ?
C33 N23 C34 114.7(4) . . ?
C36 N24 C33 116.2(4) . . ?
N1 C1 C2 121.9(6) . . ?
C1 C2 C3 117.7(5) . . ?
N2 C3 C2 123.2(6) . . ?
N2 C4 N1 127.4(4) . . ?
N2 C4 N3 121.6(4) . . ?
N1 C4 N3 110.9(4) . . ?
N3 C5 N4 120.9(4) . . ?
N5 C6 N6 123.6(4) . . ?
N5 C6 N4 118.9(4) . . ?
N6 C6 N4 117.5(4) . . ?
N5 C7 C8 123.5(5) . . ?
C9 C8 C7 116.2(5) . . ?
N6 C9 C8 122.7(5) . . ?
N7 C10 C11 122.3(5) . . ?
C10 C11 C12 116.4(5) . . ?
N8 C12 C11 123.4(5) . . ?
N8 C13 N7 124.4(4) . . ?
N8 C13 N9 120.4(4) . . ?
N7 C13 N9 115.2(4) . . ?
N10 C14 N9 116.6(4) . . ?
N11 C15 N12 125.2(4) . . ?
N11 C15 N10 123.8(4) . . ?
N12 C15 N10 111.0(4) . . ?
N11 C16 C17 124.0(5) . . ?
C16 C17 C18 116.6(5) . . ?
N12 C18 C17 121.0(5) . . ?
N13 C19 C20 120.5(5) . . ?
C19 C20 C21 117.2(5) . . ?
N14 C21 C20 123.4(5) . . ?
N13 C22 N14 125.3(4) . . ?
N13 C22 N15 112.9(4) . . ?
N14 C22 N15 121.8(4) . . ?
N15 C23 N16 114.8(4) . . ?
N18 C24 N17 123.9(4) . . ?
N18 C24 N16 115.4(4) . . ?
N17 C24 N16 120.7(4) . . ?
N17 C25 C26 123.7(4) . . ?
C27 C26 C25 116.9(5) . . ?
N18 C27 C26 121.1(5) . . ?
N19 C28 C29 121.8(5) . . ?
C30 C29 C28 117.3(5) . . ?
N20 C30 C29 123.0(5) . . ?
N20 C31 N19 123.9(4) . . ?
N20 C31 N21 118.7(4) . . ?
N19 C31 N21 117.4(4) . . ?
N22 C32 N21 121.6(4) . . ?
N23 C33 N24 126.5(4) . . ?
N23 C33 N22 121.2(4) . . ?
N24 C33 N22 112.2(4) . . ?
N23 C34 C35 122.9(5) . . ?
C36 C35 C34 117.6(5) . . ?
N24 C36 C35 122.0(5) . . ?
N25 C38 C37 174.4(13) . . ?
O2 Cl1 O4 112.1(5) . . ?
O2 Cl1 O3 111.7(4) . . ?
O4 Cl1 O3 108.4(4) . . ?
O2 Cl1 O1 107.7(4) . . ?
O4 Cl1 O1 105.7(4) . . ?
O3 Cl1 O1 111.1(3) . . ?
O5 Cl2 O6 108.8(4) . . ?
O5 Cl2 O8 107.6(7) . . ?
O6 Cl2 O8 108.7(5) . . ?
O5 Cl2 O7 109.4(4) . . ?
O6 Cl2 O7 113.8(4) . . ?
O8 Cl2 O7 108.5(4) . . ?

loop_
_geom_bond_atom_site_label_1
_geom_bond_atom_site_label_2
_geom_bond_distance
_geom_bond_site_symmetry_2
_geom_bond_publ_flag
Cu1 N22 1.983(4) . ?
Cu1 N18 1.993(4) . ?
Cu1 N6 2.046(4) . ?
Cu1 N12 2.127(4) . ?
Cu1 N10 2.413(4) . ?
Cu1 Cu2 2.8272(9) . ?
Cu2 N4 2.006(4) . ?
Cu2 N21 2.025(4) . ?
Cu2 N9 2.031(4) . ?
Cu2 N16 2.164(4) . ?
Cu2 N15 2.367(4) . ?
Cu2 Cu3 2.7322(9) . ?
Cu3 N7 1.997(4) . ?
Cu3 N3 2.013(4) . ?
Cu3 N19 2.036(4) . ?
Cu3 N13 2.054(4) . ?
Cu3 N1 2.473(4) . ?
N1 C1 1.342(7) . ?
N1 C4 1.349(6) . ?
N2 C4 1.329(6) . ?
N2 C3 1.330(7) . ?
N3 C5 1.298(6) . ?
N3 C4 1.399(6) . ?
N4 C5 1.349(6) . ?
N4 C6 1.378(6) . ?
N5 C7 1.317(6) . ?
N5 C6 1.344(6) . ?
N6 C9 1.337(6) . ?
N6 C6 1.353(6) . ?
N7 C10 1.349(6) . ?
N7 C13 1.360(6) . ?
N8 C13 1.335(6) . ?
N8 C12 1.337(7) . ?
N9 C14 1.336(6) . ?
N9 C13 1.377(6) . ?
N10 C14 1.302(6) . ?
N10 C15 1.375(6) . ?
N11 C16 1.322(6) . ?
N11 C15 1.343(6) . ?
N12 C18 1.316(6) . ?
N12 C15 1.350(6) . ?
N13 C19 1.328(6) . ?
N13 C22 1.333(6) . ?
N14 C21 1.328(7) . ?
N14 C22 1.342(6) . ?
N15 C23 1.298(6) . ?
N15 C22 1.383(6) . ?
N16 C23 1.321(6) . ?
N16 C24 1.374(6) . ?
N17 C25 1.335(6) . ?
N17 C24 1.352(6) . ?
N18 C27 1.339(6) . ?
N18 C24 1.350(6) . ?
N19 C28 1.338(6) . ?
N19 C31 1.347(6) . ?
N20 C31 1.336(6) . ?
N20 C30 1.337(6) . ?
N21 C32 1.324(5) . ?
N21 C31 1.398(6) . ?
N22 C32 1.323(6) . ?
N22 C33 1.390(6) . ?
N23 C33 1.335(6) . ?
N23 C34 1.349(6) . ?
N24 C36 1.335(6) . ?
N24 C33 1.351(6) . ?
C1 C2 1.356(9) . ?
C2 C3 1.376(9) . ?
C7 C8 1.376(7) . ?
C8 C9 1.356(7) . ?
C10 C11 1.372(7) . ?
C11 C12 1.373(8) . ?
C16 C17 1.382(8) . ?
C17 C18 1.384(7) . ?
C19 C20 1.370(7) . ?
C20 C21 1.383(8) . ?
C25 C26 1.378(7) . ?
C26 C27 1.374(7) . ?
C28 C29 1.360(7) . ?
C29 C30 1.358(7) . ?
C34 C35 1.375(8) . ?
C35 C36 1.361(7) . ?
C37 C38 1.386(13) . ?
C38 N25 1.140(13) . ?
Cl1 O2 1.366(6) . ?
Cl1 O4 1.396(6) . ?
Cl1 O3 1.398(5) . ?
Cl1 O1 1.414(5) . ?
Cl2 O5 1.355(7) . ?
Cl2 O6 1.376(5) . ?
Cl2 O8 1.385(7) . ?
Cl2 O7 1.409(5) . ?
